data_4033352
loop_
_publ_author_name
'David R Chisholm'
'Garr-Layy Zhou'
'Ehmke Pohl'
'Roy Valentine'
'Andrew Whiting'

_publ_section_title
;
 Practical synthetic strategies towards lipophilic
 6-iodotetrahydroquinolines and -dihydroquinolines
;
_journal_name_full 'Beilstein Journal of Organic Chemistry'
_journal_page_first 1851
_journal_page_last 1862
_journal_paper_doi 10.3762/bjoc.12.174
_journal_volume 12
_journal_year 2016
_chemical_formula_moiety 'C12 H14 I N O'
_chemical_formula_sum 'C12 H14 I N O'
_chemical_formula_weight 315.14
_chemical_name_systematic 6-Iodo-4,4,8-trimethyl-1,2,3,4-tetrahydroquinolin-2-one
_space_group_crystal_system monoclinic
_space_group_IT_number 14
_space_group_name_Hall '-P 2ybc'
_space_group_name_H-M_alt 'P 1 21/c 1'
_symmetry_space_group_name_Hall '-P 2ybc'
_symmetry_space_group_name_H-M 'P 1 21/c 1'
_atom_sites_solution_hydrogens geom
_cell_angle_alpha 90
_cell_angle_beta 107.523(2)
_cell_angle_gamma 90
_cell_formula_units_Z 4
_cell_length_a 10.5231(9)
_cell_length_b 12.4625(11)
_cell_length_c 9.6181(8)
_cell_measurement_reflns_used 9873
_cell_measurement_temperature 120
_cell_measurement_theta_max 32.65
_cell_measurement_theta_min 2.61
_cell_volume 1202.83(18)
_computing_cell_refinement 'SAINT v8.34A (Bruker, 2013)'
_computing_data_reduction 'SAINT v8.34A (Bruker, 2013)'
_computing_molecular_graphics 'Olex2 (Dolomanov et al., 2009)'
_computing_publication_material 'Olex2 (Dolomanov et al., 2009)'
_computing_structure_refinement 'ShelXL (Sheldrick, 2015)'
_computing_structure_solution 'ShelXT (Sheldrick, 2015)'
_diffrn_ambient_temperature 120
_diffrn_detector 'Bruker APEX2 area detector'
_diffrn_detector_area_resol_mean 7.9
_diffrn_detector_type 'CCD area detector'
_diffrn_measured_fraction_theta_full 0.998
_diffrn_measured_fraction_theta_max 0.998
_diffrn_measurement_device 'three-circle diffractometer'
_diffrn_measurement_device_type 'Bruker SMART APEX2 area detector'
_diffrn_measurement_method '\w and \f scans'
_diffrn_radiation_monochromator 'mirror optics'
_diffrn_radiation_probe x-ray
_diffrn_radiation_type MoK\a
_diffrn_radiation_wavelength 0.71073
_diffrn_reflns_av_R_equivalents 0.0659
_diffrn_reflns_av_unetI/netI 0.0479
_diffrn_reflns_Laue_measured_fraction_full 0.998
_diffrn_reflns_Laue_measured_fraction_max 0.998
_diffrn_reflns_limit_h_max 15
_diffrn_reflns_limit_h_min -15
_diffrn_reflns_limit_k_max 18
_diffrn_reflns_limit_k_min -18
_diffrn_reflns_limit_l_max 14
_diffrn_reflns_limit_l_min -14
_diffrn_reflns_number 20137
_diffrn_reflns_point_group_measured_fraction_full 0.998
_diffrn_reflns_point_group_measured_fraction_max 0.998
_diffrn_reflns_theta_full 26.000
_diffrn_reflns_theta_max 32.654
_diffrn_reflns_theta_min 2.029
_diffrn_source 'microfocus sealed X-ray tube'
_diffrn_source_type 'Incoatec I\ms'
_diffrn_standards_number 0
_exptl_absorpt_coefficient_mu 2.637
_exptl_absorpt_correction_T_max 0.7948
_exptl_absorpt_correction_T_min 0.4399
_exptl_absorpt_correction_type multi-scan
_exptl_absorpt_process_details
;
SADABS-2014/4 (Bruker,2014) was used for absorption correction.
wR2(int) was 0.1383 before and 0.1092 after correction.
The Ratio of minimum to maximum transmission is 0.5535.
The \l/2 correction factor is Not present.
;
_exptl_crystal_colour 'clear light colourless'
_exptl_crystal_colour_lustre clear
_exptl_crystal_colour_modifier light
_exptl_crystal_colour_primary colourless
_exptl_crystal_density_diffrn 1.740
_exptl_crystal_description plate
_exptl_crystal_F_000 616
_exptl_crystal_preparation -
_exptl_crystal_recrystallization_method 'The material was recrystallised from EtOAc by slow evaporation'
_exptl_crystal_size_max 0.317
_exptl_crystal_size_mid 0.304
_exptl_crystal_size_min 0.19
_refine_diff_density_max 2.722
_refine_diff_density_min -0.908
_refine_diff_density_rms 0.266
_refine_ls_extinction_coef .
_refine_ls_extinction_method none
_refine_ls_goodness_of_fit_ref 1.040
_refine_ls_hydrogen_treatment constr
_refine_ls_matrix_type full
_refine_ls_number_parameters 139
_refine_ls_number_reflns 4392
_refine_ls_number_restraints 0
_refine_ls_restrained_S_all 1.040
_refine_ls_R_factor_all 0.0570
_refine_ls_R_factor_gt 0.0532
_refine_ls_shift/su_max 0.001
_refine_ls_shift/su_mean 0.000
_refine_ls_structure_factor_coef Fsqd
_refine_ls_weighting_details 'w=1/[\s^2^(Fo^2^)+(0.1029P)^2^+0.2423P] where P=(Fo^2^+2Fc^2^)/3'
_refine_ls_weighting_scheme calc
_refine_ls_wR_factor_gt 0.1382
_refine_ls_wR_factor_ref 0.1426
_reflns_Friedel_coverage 0.000
_reflns_Friedel_fraction_full .
_reflns_Friedel_fraction_max .
_reflns_number_gt 3899
_reflns_number_total 4392
_reflns_threshold_expression 'I > 2\s(I)'
_cod_data_source_file 13_1433620.cif
_cod_data_source_block mo_dc113face
_cod_database_code 4033352
_shelx_space_group_comment
;
The symmetry employed for this shelxl refinement is uniquely defined
by the following loop, which should always be used as a source of
symmetry information in preference to the above space-group names.
They are only intended as comments.
;
_olex2_refinement_description
;
1. Fixed Uiso
 At 1.2 times of:
  All C(H) groups, All C(H,H) groups, All N(H) groups
 At 1.5 times of:
  All C(H,H,H) groups
2.a Secondary CH2 refined with riding coordinates:
 C11(H11A,H11B)
2.b Aromatic/amide H refined with riding coordinates:
 N8(H8), C3(H3), C5(H5)
2.c Idealised Me refined as rotating group:
 C7(H7A,H7B,H7C), C13(H13A,H13B,H13C), C14(H14A,H14B,H14C)
;
_olex2_diffrn_ambient_temperature_device 'Oxford Cryosystems'
_olex2_exptl_crystal_mounting_method 'The crystal was mounted on a MITIGEN holder in perfluoroether oil'
_olex2_submission_original_sample_id DC113
_olex2_submission_special_instructions 'No special instructions were received'

loop_
_space_group_symop_operation_xyz
'x, y, z'
'-x, y+1/2, -z+1/2'
'-x, -y, -z'
'x, -y-1/2, z-1/2'

loop_
_atom_site_label
_atom_site_type_symbol
_atom_site_fract_x
_atom_site_fract_y
_atom_site_fract_z
_atom_site_U_iso_or_equiv
_atom_site_adp_type
_atom_site_occupancy
_atom_site_site_symmetry_order
_atom_site_calc_flag
_atom_site_refinement_flags_posn
_atom_site_refinement_flags_adp
_atom_site_refinement_flags_occupancy
_atom_site_disorder_assembly
_atom_site_disorder_group
I15 I 0.71126(2) 0.24478(2) 0.52676(2) 0.02554(10) Uani 1 1 d . . . . .
O10 O -0.03432(15) 0.53548(13) 0.31645(16) 0.0271(3) Uani 1 1 d . . . . .
N8 N 0.16062(16) 0.46508(14) 0.45597(17) 0.0195(3) Uani 1 1 d . . . . .
H8 H 0.1347 0.4703 0.5346 0.023 Uiso 1 1 calc R . . . .
C1 C 0.28606(17) 0.42037(17) 0.46966(18) 0.0166(4) Uani 1 1 d . . . . .
C2 C 0.31361(18) 0.37985(15) 0.34547(19) 0.0166(3) Uani 1 1 d . . . . .
C3 C 0.43620(18) 0.33025(16) 0.3618(2) 0.0186(3) Uani 1 1 d . . . . .
H3 H 0.4562 0.3014 0.2794 0.022 Uiso 1 1 calc R . . . .
C4 C 0.52854(18) 0.32328(15) 0.4989(2) 0.0189(3) Uani 1 1 d . . . . .
C5 C 0.50316(19) 0.36766(15) 0.6201(2) 0.0187(3) Uani 1 1 d . . . . .
H5 H 0.5692 0.3640 0.7125 0.022 Uiso 1 1 calc R . . . .
C6 C 0.38205(18) 0.41751(16) 0.6077(2) 0.0178(3) Uani 1 1 d . . . . .
C7 C 0.3565(2) 0.46731(18) 0.7396(2) 0.0241(4) Uani 1 1 d . . . . .
H7A H 0.3343 0.5434 0.7205 0.036 Uiso 1 1 calc GR . . . .
H7B H 0.4365 0.4607 0.8237 0.036 Uiso 1 1 calc GR . . . .
H7C H 0.2820 0.4303 0.7603 0.036 Uiso 1 1 calc GR . . . .
C9 C 0.07756(19) 0.50055(17) 0.3279(2) 0.0199(4) Uani 1 1 d . . . . .
C11 C 0.13392(19) 0.49613(16) 0.2016(2) 0.0202(4) Uani 1 1 d . . . . .
H11A H 0.1965 0.5567 0.2089 0.024 Uiso 1 1 calc R . . . .
H11B H 0.0606 0.5043 0.1093 0.024 Uiso 1 1 calc R . . . .
C12 C 0.20728(18) 0.39015(16) 0.1981(2) 0.0184(3) Uani 1 1 d . . . . .
C13 C 0.2654(2) 0.39354(19) 0.0698(2) 0.0250(4) Uani 1 1 d . . . . .
H13A H 0.3295 0.4527 0.0839 0.037 Uiso 1 1 calc GR . . . .
H13B H 0.1934 0.4046 -0.0212 0.037 Uiso 1 1 calc GR . . . .
H13C H 0.3106 0.3256 0.0647 0.037 Uiso 1 1 calc GR . . . .
C14 C 0.1100(2) 0.29527(19) 0.1770(3) 0.0273(4) Uani 1 1 d . . . . .
H14A H 0.1578 0.2281 0.1747 0.041 Uiso 1 1 calc GR . . . .
H14B H 0.0386 0.3039 0.0849 0.041 Uiso 1 1 calc GR . . . .
H14C H 0.0715 0.2932 0.2579 0.041 Uiso 1 1 calc GR . . . .

loop_
_atom_site_aniso_label
_atom_site_aniso_U_11
_atom_site_aniso_U_22
_atom_site_aniso_U_33
_atom_site_aniso_U_23
_atom_site_aniso_U_13
_atom_site_aniso_U_12
I15 0.01940(14) 0.02864(13) 0.02573(14) -0.00315(4) 0.00251(9) 0.00687(4)
O10 0.0224(7) 0.0366(9) 0.0234(7) 0.0037(6) 0.0085(6) 0.0113(6)
N8 0.0194(7) 0.0246(8) 0.0160(7) 0.0021(6) 0.0075(6) 0.0053(6)
C1 0.0168(8) 0.0176(9) 0.0163(8) 0.0011(6) 0.0063(7) 0.0005(6)
C2 0.0180(8) 0.0167(8) 0.0151(7) -0.0006(6) 0.0049(6) -0.0003(6)
C3 0.0192(8) 0.0195(8) 0.0174(8) -0.0020(6) 0.0058(7) 0.0012(6)
C4 0.0166(8) 0.0184(8) 0.0214(8) 0.0009(7) 0.0053(7) 0.0013(6)
C5 0.0175(8) 0.0204(8) 0.0171(8) 0.0020(6) 0.0036(6) -0.0010(6)
C6 0.0181(8) 0.0202(8) 0.0159(8) 0.0002(6) 0.0064(6) -0.0014(6)
C7 0.0221(9) 0.0342(11) 0.0163(8) -0.0045(7) 0.0062(7) 0.0003(8)
C9 0.0202(9) 0.0222(9) 0.0171(8) 0.0014(6) 0.0056(7) 0.0028(7)
C11 0.0216(9) 0.0241(9) 0.0150(8) 0.0023(6) 0.0053(7) 0.0045(7)
C12 0.0165(8) 0.0229(9) 0.0159(8) -0.0007(6) 0.0051(6) 0.0008(6)
C13 0.0235(10) 0.0353(11) 0.0176(8) -0.0013(8) 0.0084(7) 0.0047(8)
C14 0.0238(10) 0.0284(11) 0.0279(10) -0.0051(8) 0.0048(8) -0.0054(8)

loop_
_atom_type_symbol
_atom_type_description
_atom_type_scat_dispersion_real
_atom_type_scat_dispersion_imag
_atom_type_scat_source
C C 0.0033 0.0016 'International Tables Vol C Tables 4.2.6.8 and 6.1.1.4'
H H 0.0000 0.0000 'International Tables Vol C Tables 4.2.6.8 and 6.1.1.4'
I I -0.4742 1.8119 'International Tables Vol C Tables 4.2.6.8 and 6.1.1.4'
N N 0.0061 0.0033 'International Tables Vol C Tables 4.2.6.8 and 6.1.1.4'
O O 0.0106 0.0060 'International Tables Vol C Tables 4.2.6.8 and 6.1.1.4'

loop_
_geom_angle_atom_site_label_1
_geom_angle_atom_site_label_2
_geom_angle_atom_site_label_3
_geom_angle
_geom_angle_site_symmetry_1
_geom_angle_site_symmetry_3
C1 N8 H8 118.4 . .
C9 N8 H8 118.4 . .
C9 N8 C1 123.21(15) . .
N8 C1 C2 119.50(15) . .
N8 C1 C6 119.15(16) . .
C2 C1 C6 121.35(17) . .
C1 C2 C12 118.61(16) . .
C3 C2 C1 118.91(16) . .
C3 C2 C12 122.47(16) . .
C2 C3 H3 120.2 . .
C4 C3 C2 119.66(17) . .
C4 C3 H3 120.2 . .
C3 C4 I15 120.21(14) . .
C3 C4 C5 121.17(17) . .
C5 C4 I15 118.62(13) . .
C4 C5 H5 119.7 . .
C4 C5 C6 120.65(17) . .
C6 C5 H5 119.7 . .
C1 C6 C7 121.65(17) . .
C5 C6 C1 118.13(17) . .
C5 C6 C7 120.21(17) . .
C6 C7 H7A 109.5 . .
C6 C7 H7B 109.5 . .
C6 C7 H7C 109.5 . .
H7A C7 H7B 109.5 . .
H7A C7 H7C 109.5 . .
H7B C7 H7C 109.5 . .
O10 C9 N8 122.47(18) . .
O10 C9 C11 122.71(18) . .
N8 C9 C11 114.81(16) . .
C9 C11 H11A 109.2 . .
C9 C11 H11B 109.2 . .
C9 C11 C12 111.85(16) . .
H11A C11 H11B 107.9 . .
C12 C11 H11A 109.2 . .
C12 C11 H11B 109.2 . .
C2 C12 C11 106.56(15) . .
C2 C12 C13 113.05(15) . .
C2 C12 C14 109.35(16) . .
C11 C12 C14 110.19(16) . .
C13 C12 C11 108.60(16) . .
C13 C12 C14 109.05(17) . .
C12 C13 H13A 109.5 . .
C12 C13 H13B 109.5 . .
C12 C13 H13C 109.5 . .
H13A C13 H13B 109.5 . .
H13A C13 H13C 109.5 . .
H13B C13 H13C 109.5 . .
C12 C14 H14A 109.5 . .
C12 C14 H14B 109.5 . .
C12 C14 H14C 109.5 . .
H14A C14 H14B 109.5 . .
H14A C14 H14C 109.5 . .
H14B C14 H14C 109.5 . .

loop_
_geom_bond_atom_site_label_1
_geom_bond_atom_site_label_2
_geom_bond_distance
_geom_bond_site_symmetry_2
I15 C4 2.1014(19) .
O10 C9 1.229(2) .
N8 H8 0.8800 .
N8 C1 1.402(2) .
N8 C9 1.352(2) .
C1 C2 1.405(2) .
C1 C6 1.406(2) .
C2 C3 1.396(3) .
C2 C12 1.524(3) .
C3 H3 0.9500 .
C3 C4 1.385(3) .
C4 C5 1.387(3) .
C5 H5 0.9500 .
C5 C6 1.390(3) .
C6 C7 1.507(3) .
C7 H7A 0.9800 .
C7 H7B 0.9800 .
C7 H7C 0.9800 .
C9 C11 1.505(3) .
C11 H11A 0.9900 .
C11 H11B 0.9900 .
C11 C12 1.535(3) .
C12 C13 1.534(3) .
C12 C14 1.537(3) .
C13 H13A 0.9800 .
C13 H13B 0.9800 .
C13 H13C 0.9800 .
C14 H14A 0.9800 .
C14 H14B 0.9800 .
C14 H14C 0.9800 .

loop_
_geom_torsion_atom_site_label_1
_geom_torsion_atom_site_label_2
_geom_torsion_atom_site_label_3
_geom_torsion_atom_site_label_4
_geom_torsion
_geom_torsion_site_symmetry_1
_geom_torsion_site_symmetry_2
_geom_torsion_site_symmetry_3
_geom_torsion_site_symmetry_4
I15 C4 C5 C6 -178.04(14) . . . .
O10 C9 C11 C12 -137.6(2) . . . .
N8 C1 C2 C3 -176.52(18) . . . .
N8 C1 C2 C12 2.5(3) . . . .
N8 C1 C6 C5 176.61(18) . . . .
N8 C1 C6 C7 -3.8(3) . . . .
N8 C9 C11 C12 43.7(2) . . . .
C1 N8 C9 O10 176.9(2) . . . .
C1 N8 C9 C11 -4.3(3) . . . .
C1 C2 C3 C4 -0.9(3) . . . .
C1 C2 C12 C11 33.9(2) . . . .
C1 C2 C12 C13 153.15(18) . . . .
C1 C2 C12 C14 -85.2(2) . . . .
C2 C1 C6 C5 -3.7(3) . . . .
C2 C1 C6 C7 175.90(19) . . . .
C2 C3 C4 I15 178.13(14) . . . .
C2 C3 C4 C5 -2.0(3) . . . .
C3 C2 C12 C11 -147.12(18) . . . .
C3 C2 C12 C13 -27.9(3) . . . .
C3 C2 C12 C14 93.8(2) . . . .
C3 C4 C5 C6 2.1(3) . . . .
C4 C5 C6 C1 0.8(3) . . . .
C4 C5 C6 C7 -178.85(18) . . . .
C6 C1 C2 C3 3.8(3) . . . .
C6 C1 C2 C12 -177.22(18) . . . .
C9 N8 C1 C2 -20.0(3) . . . .
C9 N8 C1 C6 159.70(19) . . . .
C9 C11 C12 C2 -56.1(2) . . . .
C9 C11 C12 C13 -178.15(16) . . . .
C9 C11 C12 C14 62.5(2) . . . .
C12 C2 C3 C4 -179.87(18) . . . .
